data_7109387
loop_
_publ_author_name
'Ji Hee Kim'
'Devalina Ray'
'Chang Seop Hong'
'Jin Wook Hana'
'Chang Ho Oh'

_publ_section_title
;
 1,3-Dipolar cycloaddition of 4-platinumisochromenyliums with an olefin
 and tandem insertion into benzylic C-H bonds
;
_journal_name_full Chem.Commun.
_journal_page_first 5690
_journal_paper_doi 10.1039/c3cc42525h
_journal_volume 49
_journal_year 2013
_chemical_formula_sum 'C22 H22 O2'
_chemical_formula_weight 318.40
_chemical_name_systematic
;
?
;
_space_group_IT_number 56
_symmetry_cell_setting orthorhombic
_symmetry_space_group_name_Hall '-P 2ab 2ac'
_symmetry_space_group_name_H-M 'P c c n'
_atom_sites_solution_hydrogens geom
_atom_sites_solution_primary direct
_atom_sites_solution_secondary difmap
_audit_creation_method SHELXL-97
_cell_angle_alpha 90.00
_cell_angle_beta 90.00
_cell_angle_gamma 90.00
_cell_formula_units_Z 8
_cell_length_a 18.1523(18)
_cell_length_b 18.4758(19)
_cell_length_c 9.9808(10)
_cell_measurement_reflns_used 2294
_cell_measurement_temperature 296(2)
_cell_measurement_theta_max 25.5095
_cell_measurement_theta_min 3.2075
_cell_volume 3347.3(6)
_computing_cell_refinement 'Bruker SMART APEXll'
_computing_data_collection 'Bruker SMART APEXll'
_computing_data_reduction 'Bruker SAINT'
_computing_molecular_graphics WingX
_computing_publication_material WingX
_computing_structure_refinement 'SHELXL-97 (Sheldrick, 1997)'
_computing_structure_solution SHELXTL
_diffrn_ambient_temperature 296(2)
_diffrn_measured_fraction_theta_full 0.989
_diffrn_measured_fraction_theta_max 0.989
_diffrn_measurement_device_type 'CCD area detector'
_diffrn_measurement_method 'phi scan'
_diffrn_radiation_monochromator graphite
_diffrn_radiation_source 'fine-focus sealed tube'
_diffrn_radiation_type MoK\a
_diffrn_radiation_wavelength 0.71073
_diffrn_reflns_av_R_equivalents 0.0499
_diffrn_reflns_av_sigmaI/netI 0.0426
_diffrn_reflns_limit_h_max 23
_diffrn_reflns_limit_h_min -17
_diffrn_reflns_limit_k_max 23
_diffrn_reflns_limit_k_min -20
_diffrn_reflns_limit_l_max 12
_diffrn_reflns_limit_l_min -9
_diffrn_reflns_number 14995
_diffrn_reflns_theta_full 27.54
_diffrn_reflns_theta_max 27.54
_diffrn_reflns_theta_min 2.20
_exptl_absorpt_coefficient_mu 0.079
_exptl_absorpt_correction_T_max 0.9937
_exptl_absorpt_correction_T_min 0.9866
_exptl_absorpt_correction_type multi-scan
_exptl_absorpt_process_details sadabs
_exptl_crystal_colour colorless
_exptl_crystal_density_diffrn 1.264
_exptl_crystal_density_method 'not measured'
_exptl_crystal_description block
_exptl_crystal_F_000 1360
_exptl_crystal_size_max 0.17
_exptl_crystal_size_mid 0.13
_exptl_crystal_size_min 0.08
_refine_diff_density_max 0.182
_refine_diff_density_min -0.247
_refine_diff_density_rms 0.067
_refine_ls_extinction_method none
_refine_ls_goodness_of_fit_ref 0.994
_refine_ls_hydrogen_treatment constr
_refine_ls_matrix_type full
_refine_ls_number_parameters 217
_refine_ls_number_reflns 3810
_refine_ls_number_restraints 0
_refine_ls_restrained_S_all 0.994
_refine_ls_R_factor_all 0.0984
_refine_ls_R_factor_gt 0.0631
_refine_ls_shift/su_max 0.000
_refine_ls_shift/su_mean 0.000
_refine_ls_structure_factor_coef Fsqd
_refine_ls_weighting_details 'calc w=1/[\s^2^(Fo^2^)+(0.0902P)^2^+0.4972P] where P=(Fo^2^+2Fc^2^)/3'
_refine_ls_weighting_scheme calc
_refine_ls_wR_factor_gt 0.1521
_refine_ls_wR_factor_ref 0.1810
_reflns_number_gt 2342
_reflns_number_total 3810
_reflns_threshold_expression >2sigma(I)
_cod_data_source_file c3cc42525h.cif
_cod_data_source_block pccn
_cod_original_sg_symbol_H-M pccn
_cod_database_code 7109387

loop_
_symmetry_equiv_pos_as_xyz
'x, y, z'
'x+1/2, -y, -z+1/2'
'-x, y+1/2, -z+1/2'
'-x+1/2, -y+1/2, z'
'-x, -y, -z'
'-x-1/2, y, z-1/2'
'x, -y-1/2, z-1/2'
'x-1/2, y-1/2, -z'

loop_
_atom_site_label
_atom_site_type_symbol
_atom_site_fract_x
_atom_site_fract_y
_atom_site_fract_z
_atom_site_U_iso_or_equiv
_atom_site_adp_type
_atom_site_occupancy
_atom_site_symmetry_multiplicity
_atom_site_calc_flag
_atom_site_refinement_flags
C1 C 0.06901(16) 0.30378(13) 0.0906(3) 0.0746(7) Uani 1 1 d .
H1A H 0.0311 0.2797 0.0387 0.089 Uiso 1 1 calc R
H1B H 0.1168 0.2923 0.0525 0.089 Uiso 1 1 calc R
C2 C 0.05645(12) 0.38492(12) 0.0933(2) 0.0592(6) Uani 1 1 d .
H2A H 0.0046 0.3962 0.1035 0.071 Uiso 1 1 calc R
H2B H 0.0748 0.4076 0.0122 0.071 Uiso 1 1 calc R
C3 C 0.10022(10) 0.40909(10) 0.21495(19) 0.0453(5) Uani 1 1 d .
C4 C 0.09506(13) 0.34559(11) 0.3166(2) 0.0548(5) Uani 1 1 d .
H4 H 0.0607 0.3579 0.3889 0.066 Uiso 1 1 calc R
C5 C 0.06535(16) 0.28144(13) 0.2356(3) 0.0770(8) Uani 1 1 d .
H5A H 0.0952 0.2387 0.2509 0.092 Uiso 1 1 calc R
H5B H 0.0149 0.2708 0.2612 0.092 Uiso 1 1 calc R
C6 C 0.08290(10) 0.48075(10) 0.28063(19) 0.0450(5) Uani 1 1 d .
C7 C 0.01400(11) 0.51339(12) 0.2743(2) 0.0574(6) Uani 1 1 d .
H7 H -0.0231 0.4921 0.2235 0.069 Uiso 1 1 calc R
C8 C 0.00001(12) 0.57668(12) 0.3420(3) 0.0662(6) Uani 1 1 d .
H8 H -0.0463 0.5981 0.3365 0.079 Uiso 1 1 calc R
C9 C 0.05472(12) 0.60849(13) 0.4181(3) 0.0659(7) Uani 1 1 d .
H9 H 0.0454 0.6515 0.4633 0.079 Uiso 1 1 calc R
C10 C 0.13810(10) 0.51234(10) 0.35973(19) 0.0437(5) Uani 1 1 d .
C11 C 0.21260(10) 0.47645(10) 0.37069(19) 0.0429(4) Uani 1 1 d .
H11 H 0.2257 0.4714 0.4655 0.051 Uiso 1 1 calc R
C12 C 0.17324(14) 0.33998(12) 0.3714(2) 0.0651(6) Uani 1 1 d .
H12A H 0.1951 0.2937 0.3486 0.078 Uiso 1 1 calc R
H12B H 0.1736 0.3455 0.4681 0.078 Uiso 1 1 calc R
C13 C 0.21487(11) 0.40206(10) 0.30388(19) 0.0473(5) Uani 1 1 d .
C14 C 0.29627(12) 0.39087(13) 0.2811(3) 0.0642(6) Uani 1 1 d .
H14A H 0.3167 0.3611 0.3520 0.077 Uiso 1 1 calc R
H14B H 0.3044 0.3666 0.1962 0.077 Uiso 1 1 calc R
C15 C 0.27541(10) 0.51482(11) 0.29658(19) 0.0486(5) Uani 1 1 d .
H15 H 0.2578 0.5293 0.2077 0.058 Uiso 1 1 calc R
C16 C 0.30891(10) 0.57958(11) 0.3639(2) 0.0476(5) Uani 1 1 d .
C17 C 0.34149(11) 0.57329(12) 0.4889(2) 0.0542(5) Uani 1 1 d .
H17 H 0.3447 0.5281 0.5295 0.065 Uiso 1 1 calc R
C18 C 0.36933(13) 0.63344(13) 0.5542(2) 0.0641(6) Uani 1 1 d .
H18 H 0.3908 0.6284 0.6383 0.077 Uiso 1 1 calc R
C19 C 0.36544(14) 0.70055(14) 0.4955(3) 0.0707(7) Uani 1 1 d .
H19 H 0.3830 0.7412 0.5403 0.085 Uiso 1 1 calc R
C20 C 0.33526(16) 0.70688(14) 0.3697(3) 0.0787(8) Uani 1 1 d .
H20 H 0.3339 0.7519 0.3282 0.094 Uiso 1 1 calc R
C21 C 0.30693(14) 0.64721(13) 0.3041(3) 0.0665(6) Uani 1 1 d .
H21 H 0.2864 0.6525 0.2192 0.080 Uiso 1 1 calc R
C22 C 0.12329(11) 0.57632(11) 0.4271(2) 0.0544(5) Uani 1 1 d .
H22 H 0.1599 0.5978 0.4788 0.065 Uiso 1 1 calc R
O1 O 0.17744(7) 0.40885(7) 0.17759(12) 0.0458(4) Uani 1 1 d .
O2 O 0.33077(8) 0.45967(9) 0.28041(18) 0.0691(5) Uani 1 1 d .

loop_
_atom_site_aniso_label
_atom_site_aniso_U_11
_atom_site_aniso_U_22
_atom_site_aniso_U_33
_atom_site_aniso_U_23
_atom_site_aniso_U_13
_atom_site_aniso_U_12
C1 0.0792(17) 0.0644(15) 0.0802(17) -0.0233(13) -0.0072(14) -0.0053(13)
C2 0.0551(12) 0.0635(14) 0.0590(13) -0.0105(11) -0.0094(10) -0.0003(11)
C3 0.0412(10) 0.0461(11) 0.0486(11) -0.0024(9) 0.0022(8) -0.0003(9)
C4 0.0640(13) 0.0438(12) 0.0566(12) -0.0006(10) 0.0073(10) -0.0030(10)
C5 0.0847(18) 0.0499(14) 0.096(2) -0.0053(13) -0.0059(15) -0.0107(13)
C6 0.0406(10) 0.0442(11) 0.0502(11) -0.0003(9) 0.0024(8) 0.0012(8)
C7 0.0408(11) 0.0568(13) 0.0746(14) -0.0073(11) -0.0007(10) 0.0015(10)
C8 0.0421(11) 0.0586(13) 0.0980(18) -0.0105(13) 0.0086(12) 0.0085(10)
C9 0.0523(12) 0.0541(13) 0.0915(17) -0.0190(12) 0.0177(12) 0.0017(11)
C10 0.0392(9) 0.0462(11) 0.0457(10) -0.0024(9) 0.0053(8) -0.0013(8)
C11 0.0417(10) 0.0465(11) 0.0404(10) -0.0015(8) 0.0002(8) 0.0021(8)
C12 0.0828(16) 0.0489(13) 0.0635(14) 0.0094(11) -0.0172(12) -0.0011(12)
C13 0.0507(11) 0.0454(11) 0.0458(11) -0.0003(9) -0.0061(8) 0.0060(9)
C14 0.0536(13) 0.0630(15) 0.0759(15) -0.0145(12) -0.0082(11) 0.0152(11)
C15 0.0378(9) 0.0601(13) 0.0479(11) 0.0023(9) 0.0016(8) 0.0049(9)
C16 0.0357(9) 0.0549(12) 0.0522(12) 0.0059(9) 0.0034(8) 0.0003(9)
C17 0.0499(11) 0.0565(12) 0.0563(13) 0.0091(10) -0.0012(9) -0.0043(10)
C18 0.0621(14) 0.0705(16) 0.0597(13) 0.0012(12) -0.0052(11) -0.0144(12)
C19 0.0685(15) 0.0633(15) 0.0802(17) -0.0053(13) 0.0024(13) -0.0121(12)
C20 0.0848(18) 0.0532(14) 0.098(2) 0.0152(14) -0.0047(16) -0.0069(13)
C21 0.0655(14) 0.0649(15) 0.0691(15) 0.0147(12) -0.0072(11) -0.0016(12)
C22 0.0470(11) 0.0521(12) 0.0641(13) -0.0153(10) 0.0111(10) -0.0011(9)
O1 0.0443(7) 0.0522(8) 0.0410(7) -0.0031(6) 0.0003(5) 0.0042(6)
O2 0.0434(8) 0.0685(11) 0.0955(12) -0.0129(9) 0.0124(8) 0.0095(8)

loop_
_atom_type_symbol
_atom_type_description
_atom_type_scat_dispersion_real
_atom_type_scat_dispersion_imag
_atom_type_scat_source
C C 0.0033 0.0016 'International Tables Vol C Tables 4.2.6.8 and 6.1.1.4'
H H 0.0000 0.0000 'International Tables Vol C Tables 4.2.6.8 and 6.1.1.4'
O O 0.0106 0.0060 'International Tables Vol C Tables 4.2.6.8 and 6.1.1.4'

loop_
_geom_angle_atom_site_label_1
_geom_angle_atom_site_label_2
_geom_angle_atom_site_label_3
_geom_angle
C5 C1 C2 104.32(19)
C5 C1 H1A 110.9
C2 C1 H1A 110.9
C5 C1 H1B 110.9
C2 C1 H1B 110.9
H1A C1 H1B 108.9
C1 C2 C3 103.07(18)
C1 C2 H2A 111.1
C3 C2 H2A 111.1
C1 C2 H2B 111.1
C3 C2 H2B 111.1
H2A C2 H2B 109.1
O1 C3 C6 108.39(15)
O1 C3 C2 107.41(16)
C6 C3 C2 119.74(17)
O1 C3 C4 102.93(15)
C6 C3 C4 111.46(16)
C2 C3 C4 105.58(17)
C12 C4 C5 117.7(2)
C12 C4 C3 103.27(17)
C5 C4 C3 105.10(17)
C12 C4 H4 110.1
C5 C4 H4 110.1
C3 C4 H4 110.1
C1 C5 C4 106.23(19)
C1 C5 H5A 110.5
C4 C5 H5A 110.5
C1 C5 H5B 110.5
C4 C5 H5B 110.5
H5A C5 H5B 108.7
C7 C6 C10 119.21(19)
C7 C6 C3 123.21(18)
C10 C6 C3 117.40(17)
C8 C7 C6 120.9(2)
C8 C7 H7 119.6
C6 C7 H7 119.6
C7 C8 C9 120.0(2)
C7 C8 H8 120.0
C9 C8 H8 120.0
C8 C9 C22 120.0(2)
C8 C9 H9 120.0
C22 C9 H9 120.0
C22 C10 C6 119.30(18)
C22 C10 C11 120.86(17)
C6 C10 C11 119.85(17)
C10 C11 C13 112.80(16)
C10 C11 C15 115.34(15)
C13 C11 C15 100.68(15)
C10 C11 H11 109.2
C13 C11 H11 109.2
C15 C11 H11 109.2
C4 C12 C13 104.52(17)
C4 C12 H12A 110.8
C13 C12 H12A 110.8
C4 C12 H12B 110.8
C13 C12 H12B 110.8
H12A C12 H12B 108.9
O1 C13 C14 110.04(17)
O1 C13 C11 106.95(14)
C14 C13 C11 102.43(17)
O1 C13 C12 102.62(16)
C14 C13 C12 116.56(18)
C11 C13 C12 117.95(18)
O2 C14 C13 108.10(17)
O2 C14 H14A 110.1
C13 C14 H14A 110.1
O2 C14 H14B 110.1
C13 C14 H14B 110.1
H14A C14 H14B 108.4
O2 C15 C16 109.35(16)
O2 C15 C11 104.24(16)
C16 C15 C11 117.01(16)
O2 C15 H15 108.7
C16 C15 H15 108.7
C11 C15 H15 108.7
C21 C16 C17 118.4(2)
C21 C16 C15 121.0(2)
C17 C16 C15 120.60(18)
C18 C17 C16 120.8(2)
C18 C17 H17 119.6
C16 C17 H17 119.6
C19 C18 C17 120.4(2)
C19 C18 H18 119.8
C17 C18 H18 119.8
C20 C19 C18 119.1(2)
C20 C19 H19 120.4
C18 C19 H19 120.4
C19 C20 C21 120.9(2)
C19 C20 H20 119.5
C21 C20 H20 119.5
C20 C21 C16 120.4(2)
C20 C21 H21 119.8
C16 C21 H21 119.8
C9 C22 C10 120.6(2)
C9 C22 H22 119.7
C10 C22 H22 119.7
C13 O1 C3 103.39(14)
C14 O2 C15 109.00(16)

loop_
_geom_bond_atom_site_label_1
_geom_bond_atom_site_label_2
_geom_bond_distance
C1 C5 1.506(4)
C1 C2 1.517(3)
C1 H1A 0.9700
C1 H1B 0.9700
C2 C3 1.518(3)
C2 H2A 0.9700
C2 H2B 0.9700
C3 O1 1.451(2)
C3 C6 1.510(3)
C3 C4 1.554(3)
C4 C12 1.524(3)
C4 C5 1.533(3)
C4 H4 0.9800
C5 H5A 0.9700
C5 H5B 0.9700
C6 C7 1.390(3)
C6 C10 1.403(3)
C7 C8 1.374(3)
C7 H7 0.9300
C8 C9 1.382(3)
C8 H8 0.9300
C9 C22 1.382(3)
C9 H9 0.9300
C10 C22 1.386(3)
C10 C11 1.510(3)
C11 C13 1.528(3)
C11 C15 1.533(3)
C11 H11 0.9800
C12 C13 1.530(3)
C12 H12A 0.9700
C12 H12B 0.9700
C13 O1 1.437(2)
C13 C14 1.509(3)
C14 O2 1.417(3)
C14 H14A 0.9700
C14 H14B 0.9700
C15 O2 1.440(2)
C15 C16 1.501(3)
C15 H15 0.9800
C16 C21 1.385(3)
C16 C17 1.386(3)
C17 C18 1.384(3)
C17 H17 0.9300
C18 C19 1.373(3)
C18 H18 0.9300
C19 C20 1.375(4)
C19 H19 0.9300
C20 C21 1.382(4)
C20 H20 0.9300
C21 H21 0.9300
C22 H22 0.9300
